data_2002608
loop_
_publ_author_name
'Scheske, S'
'Mueller-Buschbaum, Hk'

_publ_section_title
;
Zwei weitere oxidische Phasen mit 6L-Perowskitstruktur: Ba3 Ca Ru1.5
Ta0.5 O9 und Ba3 Ca Ru0.5 Ir1.5 O9
;
_journal_name_full 'Journal of Alloys Compd.'
_journal_page_first 173
_journal_page_last 176
_journal_paper_doi 10.1016/0925-8388(93)90161-F
_journal_volume 198
_journal_year 1993
_chemical_formula_structural 'Ba3 Ca (Ru1.5 Ta0.5) O9'
_chemical_formula_sum 'Ba3 Ca O9 Ru1.5 Ta0.5'
_chemical_name_systematic
;
Barium calcium ruthenium tantalum oxide (3/1/1.5/0.5/9)
;
_space_group_IT_number 194
_symmetry_cell_setting hexagonal
_symmetry_Int_Tables_number 194
_symmetry_space_group_name_Hall '-P 6c 2c'
_symmetry_space_group_name_H-M 'P 63/m m c'
_cell_angle_alpha 90
_cell_angle_beta 90
_cell_angle_gamma 120
_cell_formula_units_Z 2
_cell_length_a 5.9186(10)
_cell_length_b 5.9186(10)
_cell_length_c 14.6518(55)
_cell_volume 444.5
_refine_ls_R_factor_all 0.054
_cod_original_formula_sum 'Ba3 Ca O9 Ru1.5 Ta.5'
_cod_database_code 2002608

loop_
_symmetry_equiv_pos_as_xyz
x,y,z
-y,x-y,z
y-x,-x,z
-y,-x,z
y-x,y,z
x,x-y,z
-x,-y,-z
y,y-x,-z
x-y,x,-z
y,x,-z
x-y,-y,-z
-x,y-x,-z
-x,-y,1/2+z
y,y-x,1/2+z
x-y,x,1/2+z
y,x,1/2+z
x-y,-y,1/2+z
-x,y-x,1/2+z
x,y,1/2-z
-y,x-y,1/2-z
y-x,-x,1/2-z
-y,-x,1/2-z
y-x,y,1/2-z
x,x-y,1/2-z

loop_
_atom_site_label
_atom_site_type_symbol
_atom_site_symmetry_multiplicity
_atom_site_Wyckoff_symbol
_atom_site_fract_x
_atom_site_fract_y
_atom_site_fract_z
_atom_site_occupancy
_atom_site_attached_hydrogens
_atom_site_calc_flag
Ba1 Ba2+ 2 b 0. 0. 0.25 1. 0 d
Ba2 Ba2+ 4 f 0.3333 0.6667 0.0973(1) 1. 0 d
Ca1 Ca2+ 2 a 0. 0. 0. 1. 0 d
Ru1 Ru5+ 4 f 0.3333 0.6667 0.8434(1) 0.75 0 d
Ta1 Ta5+ 4 f 0.3333 0.6667 0.8434(1) 0.25 0 d
O1 O2- 6 h 0.516(2) 0.032(4) 0.25 1. 0 d
O2 O2- 12 k 0.175(4) 0.350(4) 0.909(1) 1. 0 d

loop_
_atom_type_symbol
_atom_type_oxidation_number
Ba2+ 2.000
Ca2+ 2.000
Ru5+ 5.000
Ta5+ 5.000
O2- -2.000
